data_4318051
loop_
_publ_author_name
'Shaun E. Landau'
'Kai E. Groh'
'Alan J. Lough'
'Robert H. Morris'

_publ_section_title
;
 Large Effects of Ion Pairing and Protonic-Hydridic Bonding on the
 Stereochemistry and Basicity of Crown-, Azacrown-, and
 Cryptand-222-potassium Salts of Anionic Tetrahydride Complexes of
 Iridium(III)
;
_journal_name_full 'Inorganic Chemistry'
_journal_page_first 2995
_journal_page_last 3007
_journal_paper_doi 10.1021/ic0255149
_journal_volume 41
_journal_year 2002
_chemical_formula_sum 'C48 H58 Ir K O6 P2'
_chemical_formula_weight 1024.18
_chemical_name_common K(18-crown-6)IrH4(PPh3)2
_chemical_name_systematic
; 
 ? 
;
_space_group_IT_number 2
_symmetry_cell_setting triclinic
_symmetry_space_group_name_Hall '-P 1'
_symmetry_space_group_name_H-M 'P -1'
_atom_sites_solution_hydrogens geom
_atom_sites_solution_primary direct
_atom_sites_solution_secondary difmap
_audit_creation_method SHELXL-97
_cell_angle_alpha 64.9270(10)
_cell_angle_beta 80.9820(10)
_cell_angle_gamma 84.8620(10)
_cell_formula_units_Z 4
_cell_length_a 10.3032(2)
_cell_length_b 21.5110(4)
_cell_length_c 23.1192(5)
_cell_measurement_reflns_used 34034
_cell_measurement_temperature 110(1)
_cell_measurement_theta_max 26.37
_cell_measurement_theta_min 4.08
_cell_volume 4582.22(16)
_computing_cell_refinement 'Denzo-SMN (Otwinowski & Minor, 1997)'
_computing_data_collection 'Collect (Nonius BV, 1997-2001)'
_computing_data_reduction 'Denzo-SMN (Otwinowski & Minor, 1997)'
_computing_molecular_graphics 'SHELXTL V5.1 (Sheldrick, 1999)'
_computing_publication_material 'SHELXTL V5.1 (Sheldrick, 1999)'
_computing_structure_refinement 'SHELXTL V5.1 (Sheldrick, 1999)'
_computing_structure_solution 'SHELXTL V5.1 (Sheldrick, 1999)'
_diffrn_ambient_temperature 110(1)
_diffrn_detector_area_resol_mean 9
_diffrn_measured_fraction_theta_full 0.925
_diffrn_measured_fraction_theta_max 0.925
_diffrn_measurement_device_type 'Nonius Kappa-CCD'
_diffrn_measurement_method '\f scans and \w scans with \k offsets'
_diffrn_radiation_monochromator graphite
_diffrn_radiation_source 'fine-focus sealed tube'
_diffrn_radiation_type MoK\a
_diffrn_radiation_wavelength 0.71073
_diffrn_reflns_av_R_equivalents 0.051
_diffrn_reflns_av_sigmaI/netI 0.0655
_diffrn_reflns_limit_h_max 12
_diffrn_reflns_limit_h_min -12
_diffrn_reflns_limit_k_max 26
_diffrn_reflns_limit_k_min -26
_diffrn_reflns_limit_l_max 28
_diffrn_reflns_limit_l_min -28
_diffrn_reflns_number 34034
_diffrn_reflns_theta_full 26.37
_diffrn_reflns_theta_max 26.37
_diffrn_reflns_theta_min 4.08
_diffrn_standards_decay_% 0
_diffrn_standards_number 0
_exptl_absorpt_coefficient_mu 3.121
_exptl_absorpt_correction_T_max 0.7252
_exptl_absorpt_correction_T_min 0.4975
_exptl_absorpt_correction_type multi-scan
_exptl_absorpt_process_details 'Denzo-SMN (Otwinowski & Minor, 1997)'
_exptl_crystal_density_diffrn 1.485
_exptl_crystal_density_method 'not measured'
_exptl_crystal_description needle
_exptl_crystal_F_000 2080
_exptl_crystal_size_max 0.26
_exptl_crystal_size_mid 0.13
_exptl_crystal_size_min 0.11
_refine_diff_density_max 1.448
_refine_diff_density_min -1.786
_refine_diff_density_rms 0.173
_refine_ls_extinction_coef 0.00054(7)
_refine_ls_extinction_expression Fc^*^=kFc[1+0.001xFc^2^\l^3^/sin(2\q)]^-1/4^
_refine_ls_extinction_method SHELXL
_refine_ls_goodness_of_fit_ref 1.088
_refine_ls_hydrogen_treatment mixed
_refine_ls_matrix_type full
_refine_ls_number_parameters 1071
_refine_ls_number_reflns 17311
_refine_ls_number_restraints 0
_refine_ls_restrained_S_all 1.088
_refine_ls_R_factor_all 0.0643
_refine_ls_R_factor_gt 0.0356
_refine_ls_shift/su_max 0.002
_refine_ls_shift/su_mean 0.000
_refine_ls_structure_factor_coef Fsqd
_refine_ls_weighting_details 'calc w=1/[\s^2^(Fo^2^)+(0.0379P)^2^] where P=(Fo^2^+2Fc^2^)/3'
_refine_ls_weighting_scheme calc
_refine_ls_wR_factor_gt 0.0845
_refine_ls_wR_factor_ref 0.0997
_reflns_number_gt 12123
_reflns_number_total 17311
_reflns_threshold_expression I>2\s(I)
_cod_data_source_file ic0255149_s1_1.cif
_cod_data_source_block kcrown5
_cod_depositor_comments
;
The following automatic conversions were performed:

'_symmetry_cell_setting' value 'Triclinic' changed to 'triclinic'
according to the built-in table from CIF Core dictionary named
'cif_core.dic' version 2.4.1 from 2010-06-29.

Automatic conversion script
Id: cif_fix_values 1646 2011-03-28 12:23:43Z adriana 
;
_cod_original_formula_sum 'C48 H4 H54 Ir K O6 P2'
_cod_database_code 4318051

loop_
_symmetry_equiv_pos_as_xyz
'x, y, z'
'-x, -y, -z'

loop_
_atom_site_label
_atom_site_type_symbol
_atom_site_fract_x
_atom_site_fract_y
_atom_site_fract_z
_atom_site_U_iso_or_equiv
_atom_site_adp_type
_atom_site_occupancy
_atom_site_symmetry_multiplicity
_atom_site_calc_flag
_atom_site_refinement_flags
_atom_site_disorder_assembly
_atom_site_disorder_group
Ir1A Ir 0.131272(17) 0.040170(9) -0.263445(9) 0.01787(7) Uani 1 1 d . . .
K1A K 0.33219(10) 0.17189(5) -0.29174(5) 0.0218(2) Uani 1 1 d . . .
P1A P 0.12493(11) -0.05306(6) -0.16832(6) 0.0181(3) Uani 1 1 d . . .
P2A P 0.12262(12) -0.00398(6) -0.33595(6) 0.0194(3) Uani 1 1 d . . .
O1A O 0.5677(3) 0.10090(16) -0.24709(17) 0.0281(8) Uani 1 1 d . . .
C1A C 0.5405(6) 0.0640(3) -0.1793(3) 0.0360(14) Uani 1 1 d . . .
H1AA H 0.6168 0.0340 -0.1622 0.043 Uiso 1 1 calc R . .
H1AB H 0.4633 0.0348 -0.1682 0.043 Uiso 1 1 calc R . .
O2A O 0.3937(3) 0.15267(17) -0.16993(16) 0.0273(8) Uani 1 1 d . . .
C2A C 0.5129(5) 0.1155(3) -0.1506(3) 0.0347(14) Uani 1 1 d . . .
H2AA H 0.5045 0.0918 -0.1031 0.042 Uiso 1 1 calc R . .
H2AB H 0.5864 0.1477 -0.1656 0.042 Uiso 1 1 calc R . .
O3A O 0.2391(3) 0.26757(17) -0.23675(16) 0.0242(8) Uani 1 1 d . . .
C3A C 0.3745(5) 0.2102(3) -0.1548(3) 0.0283(12) Uani 1 1 d . . .
H3AA H 0.4423 0.2445 -0.1808 0.034 Uiso 1 1 calc R . .
H3AB H 0.3815 0.1960 -0.1086 0.034 Uiso 1 1 calc R . .
O4A O 0.1632(3) 0.28521(17) -0.35306(17) 0.0289(8) Uani 1 1 d . . .
C4A C 0.2400(5) 0.2407(3) -0.1692(3) 0.0298(12) Uani 1 1 d . . .
H4AA H 0.1730 0.2051 -0.1467 0.036 Uiso 1 1 calc R . .
H4AB H 0.2194 0.2777 -0.1542 0.036 Uiso 1 1 calc R . .
O5A O 0.3539(4) 0.24246(18) -0.43272(17) 0.0341(9) Uani 1 1 d . . .
C5A C 0.1118(5) 0.2955(3) -0.2534(3) 0.0298(12) Uani 1 1 d . . .
H5AA H 0.0809 0.3277 -0.2334 0.036 Uiso 1 1 calc R . .
H5AB H 0.0480 0.2582 -0.2376 0.036 Uiso 1 1 calc R . .
O6A O 0.5217(3) 0.13139(18) -0.37220(17) 0.0289(8) Uani 1 1 d . . .
C6A C 0.1228(5) 0.3327(3) -0.3256(3) 0.0271(12) Uani 1 1 d . . .
H6AA H 0.0368 0.3541 -0.3385 0.033 Uiso 1 1 calc R . .
H6AB H 0.1878 0.3695 -0.3413 0.033 Uiso 1 1 calc R . .
C7A C 0.1782(6) 0.3177(3) -0.4213(3) 0.0375(14) Uani 1 1 d . . .
H7AA H 0.2436 0.3543 -0.4372 0.045 Uiso 1 1 calc R . .
H7AB H 0.0934 0.3391 -0.4361 0.045 Uiso 1 1 calc R . .
C8A C 0.2232(6) 0.2654(3) -0.4477(3) 0.0404(15) Uani 1 1 d . . .
H8AA H 0.1634 0.2261 -0.4280 0.048 Uiso 1 1 calc R . .
H8AB H 0.2226 0.2860 -0.4949 0.048 Uiso 1 1 calc R . .
C9A C 0.4039(6) 0.1956(3) -0.4592(3) 0.0448(16) Uani 1 1 d . . .
H9AA H 0.4102 0.2186 -0.5067 0.054 Uiso 1 1 calc R . .
H9AB H 0.3436 0.1568 -0.4436 0.054 Uiso 1 1 calc R . .
C10A C 0.5361(6) 0.1694(3) -0.4400(3) 0.0401(14) Uani 1 1 d . . .
H10A H 0.5749 0.1398 -0.4616 0.048 Uiso 1 1 calc R . .
H10B H 0.5951 0.2083 -0.4528 0.048 Uiso 1 1 calc R . .
C11A C 0.6412(5) 0.1007(3) -0.3488(3) 0.0352(14) Uani 1 1 d . . .
H11A H 0.7035 0.1368 -0.3567 0.042 Uiso 1 1 calc R . .
H11B H 0.6814 0.0724 -0.3717 0.042 Uiso 1 1 calc R . .
C12A C 0.6139(5) 0.0565(3) -0.2777(3) 0.0324(13) Uani 1 1 d . . .
H12A H 0.5467 0.0224 -0.2692 0.039 Uiso 1 1 calc R . .
H12B H 0.6951 0.0315 -0.2612 0.039 Uiso 1 1 calc R . .
C21A C 0.2232(4) -0.1300(2) -0.1661(2) 0.0188(10) Uani 1 1 d . . .
C22A C 0.3423(4) -0.1196(3) -0.2060(2) 0.0234(11) Uani 1 1 d . . .
H22A H 0.3696 -0.0739 -0.2324 0.028 Uiso 1 1 calc R . .
C23A C 0.4222(5) -0.1740(3) -0.2081(3) 0.0318(13) Uani 1 1 d . . .
H23A H 0.5029 -0.1653 -0.2362 0.038 Uiso 1 1 calc R . .
C24A C 0.3857(5) -0.2410(3) -0.1699(3) 0.0312(13) Uani 1 1 d . . .
H24A H 0.4403 -0.2784 -0.1713 0.037 Uiso 1 1 calc R . .
C25A C 0.2658(5) -0.2524(3) -0.1286(3) 0.0288(12) Uani 1 1 d . . .
H25A H 0.2389 -0.2980 -0.1018 0.035 Uiso 1 1 calc R . .
C26A C 0.1868(5) -0.1973(2) -0.1271(2) 0.0250(12) Uani 1 1 d . . .
H26A H 0.1064 -0.2057 -0.0989 0.030 Uiso 1 1 calc R . .
C31A C 0.1903(4) -0.0400(2) -0.1043(2) 0.0213(11) Uani 1 1 d . . .
C32A C 0.3010(5) -0.0734(3) -0.0771(3) 0.0290(12) Uani 1 1 d . . .
H32A H 0.3465 -0.1067 -0.0903 0.035 Uiso 1 1 calc R . .
C33A C 0.3469(5) -0.0590(3) -0.0306(3) 0.0338(13) Uani 1 1 d . . .
H33A H 0.4238 -0.0820 -0.0127 0.041 Uiso 1 1 calc R . .
C34A C 0.2815(5) -0.0118(3) -0.0104(3) 0.0340(13) Uani 1 1 d . . .
H34A H 0.3129 -0.0021 0.0213 0.041 Uiso 1 1 calc R . .
C35A C 0.1698(6) 0.0217(3) -0.0366(3) 0.0366(14) Uani 1 1 d . . .
H35A H 0.1245 0.0546 -0.0230 0.044 Uiso 1 1 calc R . .
C36A C 0.1237(5) 0.0071(3) -0.0827(3) 0.0316(13) Uani 1 1 d . . .
H36A H 0.0458 0.0296 -0.0998 0.038 Uiso 1 1 calc R . .
C41A C -0.0352(4) -0.0897(2) -0.1245(2) 0.0211(11) Uani 1 1 d . . .
C42A C -0.1385(5) -0.0810(2) -0.1598(3) 0.0252(11) Uani 1 1 d . . .
H42A H -0.1248 -0.0566 -0.2054 0.030 Uiso 1 1 calc R . .
C43A C -0.2617(5) -0.1076(3) -0.1293(3) 0.0331(13) Uani 1 1 d . . .
H43A H -0.3307 -0.1021 -0.1541 0.040 Uiso 1 1 calc R . .
C44A C -0.2838(5) -0.1421(3) -0.0627(3) 0.0364(14) Uani 1 1 d . . .
H44A H -0.3679 -0.1597 -0.0417 0.044 Uiso 1 1 calc R . .
C45A C -0.1826(5) -0.1505(3) -0.0275(3) 0.0323(13) Uani 1 1 d . . .
H45A H -0.1973 -0.1739 0.0181 0.039 Uiso 1 1 calc R . .
C46A C -0.0595(5) -0.1251(2) -0.0579(2) 0.0249(11) Uani 1 1 d . . .
H46A H 0.0095 -0.1321 -0.0328 0.030 Uiso 1 1 calc R . .
C51A C 0.0675(4) 0.0570(2) -0.4132(2) 0.0227(11) Uani 1 1 d . . .
C52A C -0.0118(5) 0.1132(3) -0.4143(2) 0.0280(12) Uani 1 1 d . . .
H52A H -0.0345 0.1202 -0.3760 0.034 Uiso 1 1 calc R . .
C53A C -0.0583(5) 0.1591(3) -0.4708(3) 0.0340(13) Uani 1 1 d . . .
H53A H -0.1125 0.1973 -0.4708 0.041 Uiso 1 1 calc R . .
C54A C -0.0270(5) 0.1501(3) -0.5260(3) 0.0347(14) Uani 1 1 d . . .
H54A H -0.0597 0.1816 -0.5643 0.042 Uiso 1 1 calc R . .
C55A C 0.0528(6) 0.0948(3) -0.5263(3) 0.0375(14) Uani 1 1 d . . .
H55A H 0.0758 0.0886 -0.5650 0.045 Uiso 1 1 calc R . .
C56A C 0.0987(5) 0.0487(3) -0.4699(3) 0.0316(13) Uani 1 1 d . . .
H56A H 0.1527 0.0106 -0.4702 0.038 Uiso 1 1 calc R . .
C61A C 0.2724(5) -0.0408(2) -0.3675(2) 0.0226(11) Uani 1 1 d . . .
C62A C 0.3898(5) -0.0084(3) -0.3775(2) 0.0283(12) Uani 1 1 d . . .
H62A H 0.3919 0.0284 -0.3653 0.034 Uiso 1 1 calc R . .
C63A C 0.5048(5) -0.0298(3) -0.4056(3) 0.0314(13) Uani 1 1 d . . .
H63A H 0.5842 -0.0065 -0.4135 0.038 Uiso 1 1 calc R . .
C64A C 0.5041(5) -0.0842(3) -0.4220(3) 0.0372(14) Uani 1 1 d . . .
H64A H 0.5828 -0.0987 -0.4408 0.045 Uiso 1 1 calc R . .
C65A C 0.3884(6) -0.1176(3) -0.4109(3) 0.0378(14) Uani 1 1 d . . .
H65A H 0.3876 -0.1558 -0.4213 0.045 Uiso 1 1 calc R . .
C66A C 0.2732(5) -0.0953(3) -0.3846(3) 0.0304(12) Uani 1 1 d . . .
H66A H 0.1936 -0.1178 -0.3783 0.036 Uiso 1 1 calc R . .
C71A C 0.0046(5) -0.0729(3) -0.3112(2) 0.0236(11) Uani 1 1 d . . .
C72A C 0.0351(5) -0.1394(2) -0.2680(2) 0.0261(11) Uani 1 1 d . . .
H72A H 0.1217 -0.1506 -0.2568 0.031 Uiso 1 1 calc R . .
C73A C -0.0599(5) -0.1894(3) -0.2411(3) 0.0315(13) Uani 1 1 d . . .
H73A H -0.0380 -0.2342 -0.2113 0.038 Uiso 1 1 calc R . .
C74A C -0.1854(5) -0.1746(3) -0.2573(3) 0.0316(13) Uani 1 1 d . . .
H74A H -0.2499 -0.2089 -0.2389 0.038 Uiso 1 1 calc R . .
C75A C -0.2168(5) -0.1097(3) -0.3003(3) 0.0323(13) Uani 1 1 d . . .
H75A H -0.3033 -0.0993 -0.3117 0.039 Uiso 1 1 calc R . .
C76A C -0.1231(5) -0.0587(3) -0.3275(2) 0.0261(12) Uani 1 1 d . . .
H76A H -0.1462 -0.0141 -0.3572 0.031 Uiso 1 1 calc R . .
Ir1B Ir 0.885103(17) 0.457242(8) -0.235802(9) 0.01717(7) Uani 1 1 d . . .
K1B K 0.67270(10) 0.32965(5) -0.20713(5) 0.0226(2) Uani 1 1 d . . .
P1B P 0.88117(11) 0.55078(6) -0.33026(6) 0.0174(3) Uani 1 1 d . . .
P2B P 0.91002(12) 0.50026(6) -0.16391(6) 0.0188(3) Uani 1 1 d . . .
O1B O 0.4127(3) 0.38679(18) -0.18513(19) 0.0342(9) Uani 1 1 d . . .
C1B C 0.4026(5) 0.4457(3) -0.2443(3) 0.0408(16) Uani 1 1 d . . .
H1BA H 0.4812 0.4741 -0.2566 0.049 Uiso 1 1 calc R . .
H1BB H 0.3240 0.4740 -0.2396 0.049 Uiso 1 1 calc R . .
O2B O 0.5090(3) 0.38577(18) -0.30468(18) 0.0326(9) Uani 1 1 d . . .
C2B C 0.3918(5) 0.4211(3) -0.2947(3) 0.0358(14) Uani 1 1 d . . .
H2BA H 0.3166 0.3901 -0.2808 0.043 Uiso 1 1 calc R . .
H2BB H 0.3762 0.4606 -0.3355 0.043 Uiso 1 1 calc R . .
O3B O 0.6681(3) 0.27234(17) -0.30477(16) 0.0278(8) Uani 1 1 d . . .
C3B C 0.4983(5) 0.3553(3) -0.3472(3) 0.0327(13) Uani 1 1 d . . .
H3BA H 0.4692 0.3904 -0.3875 0.039 Uiso 1 1 calc R . .
H3BB H 0.4322 0.3189 -0.3271 0.039 Uiso 1 1 calc R . .
O4B O 0.8240(3) 0.21446(16) -0.20631(16) 0.0254(8) Uani 1 1 d . . .
C4B C 0.6304(5) 0.3250(3) -0.3618(3) 0.0340(13) Uani 1 1 d . . .
H4BA H 0.6252 0.3061 -0.3937 0.041 Uiso 1 1 calc R . .
H4BB H 0.6969 0.3612 -0.3806 0.041 Uiso 1 1 calc R . .
O5B O 0.7440(3) 0.22014(18) -0.08784(17) 0.0295(8) Uani 1 1 d . . .
C5B C 0.7996(5) 0.2485(3) -0.3155(3) 0.0298(12) Uani 1 1 d . . .
H5BA H 0.8610 0.2863 -0.3282 0.036 Uiso 1 1 calc R . .
H5BB H 0.8079 0.2336 -0.3510 0.036 Uiso 1 1 calc R . .
O6B O 0.5667(3) 0.32613(18) -0.08366(17) 0.0319(9) Uani 1 1 d . . .
C6B C 0.8340(5) 0.1904(3) -0.2562(3) 0.0288(12) Uani 1 1 d . . .
H6BA H 0.7732 0.1523 -0.2432 0.035 Uiso 1 1 calc R . .
H6BB H 0.9247 0.1733 -0.2638 0.035 Uiso 1 1 calc R . .
C7B C 0.8632(5) 0.1626(3) -0.1487(3) 0.0322(13) Uani 1 1 d . . .
H7BA H 0.9503 0.1429 -0.1580 0.039 Uiso 1 1 calc R . .
H7BB H 0.7991 0.1252 -0.1297 0.039 Uiso 1 1 calc R . .
C8B C 0.8701(5) 0.1935(3) -0.1023(3) 0.0345(14) Uani 1 1 d . . .
H8BA H 0.8998 0.1582 -0.0622 0.041 Uiso 1 1 calc R . .
H8BB H 0.9343 0.2308 -0.1213 0.041 Uiso 1 1 calc R . .
C9B C 0.7468(5) 0.2514(3) -0.0448(3) 0.0355(14) Uani 1 1 d . . .
H9BA H 0.8038 0.2918 -0.0655 0.043 Uiso 1 1 calc R . .
H9BB H 0.7826 0.2184 -0.0054 0.043 Uiso 1 1 calc R . .
C10B C 0.6098(5) 0.2731(3) -0.0277(3) 0.0382(14) Uani 1 1 d . . .
H10C H 0.5510 0.2336 -0.0110 0.046 Uiso 1 1 calc R . .
H10D H 0.6076 0.2899 0.0062 0.046 Uiso 1 1 calc R . .
C11B C 0.4327(5) 0.3456(3) -0.0736(3) 0.0387(14) Uani 1 1 d . . .
H11C H 0.4170 0.3573 -0.0359 0.046 Uiso 1 1 calc R . .
H11D H 0.3757 0.3071 -0.0649 0.046 Uiso 1 1 calc R . .
C12B C 0.4011(5) 0.4061(3) -0.1323(3) 0.0391(15) Uani 1 1 d . . .
H12C H 0.3104 0.4231 -0.1246 0.047 Uiso 1 1 calc R . .
H12D H 0.4622 0.4435 -0.1426 0.047 Uiso 1 1 calc R . .
C21B C 0.7832(4) 0.6272(2) -0.3303(2) 0.0179(10) Uani 1 1 d . . .
C22B C 0.6730(4) 0.6161(3) -0.2846(2) 0.0235(11) Uani 1 1 d . . .
H22B H 0.6513 0.5704 -0.2553 0.028 Uiso 1 1 calc R . .
C23B C 0.5941(5) 0.6701(3) -0.2808(2) 0.0261(12) Uani 1 1 d . . .
H23B H 0.5195 0.6610 -0.2487 0.031 Uiso 1 1 calc R . .
C24B C 0.6218(5) 0.7367(3) -0.3225(3) 0.0285(12) Uani 1 1 d . . .
H24B H 0.5666 0.7735 -0.3200 0.034 Uiso 1 1 calc R . .
C25B C 0.7329(5) 0.7494(3) -0.3688(3) 0.0288(12) Uani 1 1 d . . .
H25B H 0.7543 0.7953 -0.3977 0.035 Uiso 1 1 calc R . .
C26B C 0.8122(5) 0.6950(2) -0.3727(2) 0.0235(11) Uani 1 1 d . . .
H26B H 0.8871 0.7041 -0.4046 0.028 Uiso 1 1 calc R . .
C31B C 0.8063(5) 0.5349(2) -0.3906(2) 0.0208(11) Uani 1 1 d . . .
C32B C 0.6779(5) 0.5586(3) -0.4047(2) 0.0248(11) Uani 1 1 d . . .
H32B H 0.6290 0.5861 -0.3854 0.030 Uiso 1 1 calc R . .
C33B C 0.6237(5) 0.5412(3) -0.4473(3) 0.0316(13) Uani 1 1 d . . .
H33B H 0.5357 0.5552 -0.4553 0.038 Uiso 1 1 calc R . .
C34B C 0.6954(5) 0.5039(3) -0.4780(3) 0.0305(12) Uani 1 1 d . . .
H34B H 0.6581 0.4938 -0.5080 0.037 Uiso 1 1 calc R . .
C35B C 0.8216(5) 0.4816(3) -0.4649(3) 0.0281(12) Uani 1 1 d . . .
H35B H 0.8712 0.4557 -0.4858 0.034 Uiso 1 1 calc R . .
C36B C 0.8768(5) 0.4968(2) -0.4211(2) 0.0250(11) Uani 1 1 d . . .
H36B H 0.9636 0.4809 -0.4122 0.030 Uiso 1 1 calc R . .
C41B C 1.0386(4) 0.5888(2) -0.3789(2) 0.0189(10) Uani 1 1 d . . .
C42B C 1.1494(4) 0.5762(2) -0.3479(3) 0.0242(11) Uani 1 1 d . . .
H42B H 1.1437 0.5479 -0.3031 0.029 Uiso 1 1 calc R . .
C43B C 1.2697(5) 0.6050(3) -0.3823(3) 0.0308(13) Uani 1 1 d . . .
H43B H 1.3448 0.5972 -0.3607 0.037 Uiso 1 1 calc R . .
C44B C 1.2785(5) 0.6450(3) -0.4479(3) 0.0329(13) Uani 1 1 d . . .
H44B H 1.3600 0.6644 -0.4714 0.039 Uiso 1 1 calc R . .
C45B C 1.1693(5) 0.6570(2) -0.4796(3) 0.0275(12) Uani 1 1 d . . .
H45B H 1.1758 0.6842 -0.5247 0.033 Uiso 1 1 calc R . .
C46B C 1.0500(5) 0.6289(2) -0.4450(2) 0.0232(11) Uani 1 1 d . . .
H46B H 0.9751 0.6372 -0.4667 0.028 Uiso 1 1 calc R . .
C51B C 0.9642(4) 0.4370(2) -0.0877(2) 0.0210(11) Uani 1 1 d . . .
C52B C 1.0382(5) 0.3801(2) -0.0875(3) 0.0250(11) Uani 1 1 d . . .
H52B H 1.0608 0.3741 -0.1263 0.030 Uiso 1 1 calc R . .
C53B C 1.0797(5) 0.3314(3) -0.0306(3) 0.0287(12) Uani 1 1 d . . .
H53B H 1.1298 0.2923 -0.0313 0.034 Uiso 1 1 calc R . .
C54B C 1.0503(5) 0.3382(3) 0.0263(3) 0.0317(13) Uani 1 1 d . . .
H54B H 1.0792 0.3044 0.0647 0.038 Uiso 1 1 calc R . .
C55B C 0.9769(6) 0.3957(3) 0.0266(3) 0.0353(14) Uani 1 1 d . . .
H55B H 0.9563 0.4018 0.0654 0.042 Uiso 1 1 calc R . .
C56B C 0.9341(5) 0.4439(3) -0.0297(3) 0.0317(13) Uani 1 1 d . . .
H56B H 0.8830 0.4826 -0.0288 0.038 Uiso 1 1 calc R . .
C61B C 0.7671(5) 0.5396(2) -0.1314(2) 0.0238(11) Uani 1 1 d . . .
C62B C 0.6524(5) 0.5020(3) -0.1089(2) 0.0250(11) Uani 1 1 d . . .
H62B H 0.6508 0.4591 -0.1112 0.030 Uiso 1 1 calc R . .
C63B C 0.5402(5) 0.5272(3) -0.0830(3) 0.0309(13) Uani 1 1 d . . .
H63B H 0.4624 0.5013 -0.0678 0.037 Uiso 1 1 calc R . .
C64B C 0.5410(5) 0.5899(3) -0.0794(3) 0.0313(13) Uani 1 1 d . . .
H64B H 0.4636 0.6073 -0.0624 0.038 Uiso 1 1 calc R . .
C65B C 0.6544(5) 0.6268(3) -0.1004(3) 0.0319(13) Uani 1 1 d . . .
H65B H 0.6556 0.6695 -0.0976 0.038 Uiso 1 1 calc R . .
C66B C 0.7666(5) 0.6018(3) -0.1258(2) 0.0270(12) Uani 1 1 d . . .
H66B H 0.8448 0.6274 -0.1395 0.032 Uiso 1 1 calc R . .
C71B C 1.0338(4) 0.5667(2) -0.1890(2) 0.0212(11) Uani 1 1 d . . .
C72B C 1.0133(5) 0.6299(2) -0.2396(2) 0.0269(12) Uani 1 1 d . . .
H72B H 0.9330 0.6391 -0.2575 0.032 Uiso 1 1 calc R . .
C73B C 1.1086(5) 0.6797(3) -0.2644(3) 0.0289(12) Uani 1 1 d . . .
H73B H 1.0922 0.7227 -0.2986 0.035 Uiso 1 1 calc R . .
C74B C 1.2258(5) 0.6675(3) -0.2401(3) 0.0336(13) Uani 1 1 d . . .
H74B H 1.2913 0.7014 -0.2575 0.040 Uiso 1 1 calc R . .
C75B C 1.2474(5) 0.6044(3) -0.1894(3) 0.0336(13) Uani 1 1 d . . .
H75B H 1.3285 0.5950 -0.1722 0.040 Uiso 1 1 calc R . .
C76B C 1.1516(5) 0.5555(3) -0.1641(3) 0.0263(12) Uani 1 1 d . . .
H76B H 1.1670 0.5132 -0.1288 0.032 Uiso 1 1 calc R . .
H1 H -0.017(4) 0.052(2) -0.263(2) 0.014(4) Uiso 1 1 d . . .
H2 H 0.132(4) 0.082(2) -0.223(2) 0.014(4) Uiso 1 1 d . . .
H3 H 0.132(4) 0.116(2) -0.328(2) 0.014(4) Uiso 1 1 d . . .
H4 H 0.280(4) 0.035(2) -0.264(2) 0.014(4) Uiso 1 1 d . . .
H5 H 1.033(4) 0.443(2) -0.241(2) 0.014(4) Uiso 1 1 d . . .
H6 H 0.876(4) 0.373(2) -0.168(2) 0.014(4) Uiso 1 1 d . . .
H7 H 0.881(4) 0.414(2) -0.277(2) 0.014(4) Uiso 1 1 d . . .
H8 H 0.740(4) 0.462(2) -0.230(2) 0.014(4) Uiso 1 1 d . . .

loop_
_atom_site_aniso_label
_atom_site_aniso_U_11
_atom_site_aniso_U_22
_atom_site_aniso_U_33
_atom_site_aniso_U_23
_atom_site_aniso_U_13
_atom_site_aniso_U_12
Ir1A 0.02090(11) 0.01506(11) 0.01715(12) -0.00649(9) -0.00203(8) 0.00007(7)
K1A 0.0251(5) 0.0174(5) 0.0229(6) -0.0080(5) -0.0051(4) 0.0009(4)
P1A 0.0196(6) 0.0161(6) 0.0192(7) -0.0079(6) -0.0030(5) 0.0000(5)
P2A 0.0210(6) 0.0192(7) 0.0183(7) -0.0082(6) -0.0033(5) 0.0005(5)
O1A 0.0315(19) 0.0201(19) 0.032(2) -0.0096(17) -0.0075(16) 0.0021(14)
C1A 0.045(3) 0.026(3) 0.029(3) -0.003(3) -0.015(3) 0.011(2)
O2A 0.0246(18) 0.028(2) 0.026(2) -0.0072(17) -0.0087(15) 0.0033(15)
C2A 0.030(3) 0.040(3) 0.028(3) -0.008(3) -0.013(2) 0.009(2)
O3A 0.0197(17) 0.029(2) 0.0215(19) -0.0081(16) -0.0045(14) 0.0037(14)
C3A 0.026(3) 0.037(3) 0.024(3) -0.014(3) -0.006(2) 0.001(2)
O4A 0.035(2) 0.026(2) 0.026(2) -0.0108(18) -0.0099(16) 0.0041(15)
C4A 0.025(3) 0.040(3) 0.028(3) -0.020(3) -0.001(2) 0.005(2)
O5A 0.042(2) 0.033(2) 0.026(2) -0.0092(18) -0.0100(17) 0.0072(17)
C5A 0.020(3) 0.035(3) 0.038(3) -0.019(3) -0.003(2) 0.003(2)
O6A 0.0253(18) 0.031(2) 0.026(2) -0.0094(17) -0.0029(15) 0.0047(15)
C6A 0.018(2) 0.029(3) 0.037(3) -0.017(3) -0.009(2) 0.006(2)
C7A 0.048(4) 0.036(3) 0.030(3) -0.014(3) -0.018(3) 0.013(3)
C8A 0.054(4) 0.042(4) 0.026(3) -0.013(3) -0.021(3) 0.015(3)
C9A 0.063(4) 0.046(4) 0.026(3) -0.018(3) -0.005(3) 0.010(3)
C10A 0.049(4) 0.041(4) 0.028(3) -0.016(3) 0.004(3) 0.001(3)
C11A 0.026(3) 0.044(4) 0.043(4) -0.027(3) -0.004(2) 0.005(2)
C12A 0.036(3) 0.023(3) 0.038(3) -0.012(3) -0.012(3) 0.009(2)
C21A 0.024(2) 0.016(2) 0.016(3) -0.006(2) -0.0022(19) 0.0018(18)
C22A 0.024(3) 0.022(3) 0.020(3) -0.006(2) 0.000(2) 0.0007(19)
C23A 0.030(3) 0.035(3) 0.031(3) -0.015(3) -0.003(2) 0.004(2)
C24A 0.035(3) 0.029(3) 0.031(3) -0.014(3) -0.006(2) 0.002(2)
C25A 0.041(3) 0.014(3) 0.027(3) -0.004(2) -0.006(2) 0.001(2)
C26A 0.025(3) 0.024(3) 0.028(3) -0.013(2) -0.005(2) 0.005(2)
C31A 0.023(2) 0.022(3) 0.014(3) -0.003(2) 0.0001(19) -0.0048(19)
C32A 0.029(3) 0.030(3) 0.028(3) -0.012(3) -0.005(2) 0.001(2)
C33A 0.037(3) 0.036(3) 0.033(3) -0.014(3) -0.015(3) 0.002(2)
C34A 0.046(3) 0.034(3) 0.022(3) -0.009(3) -0.009(3) -0.011(3)
C35A 0.057(4) 0.029(3) 0.027(3) -0.016(3) -0.007(3) 0.005(3)
C36A 0.039(3) 0.026(3) 0.033(3) -0.014(3) -0.011(2) 0.008(2)
C41A 0.022(2) 0.018(3) 0.023(3) -0.009(2) 0.000(2) 0.0006(18)
C42A 0.024(3) 0.021(3) 0.025(3) -0.006(2) 0.001(2) 0.000(2)
C43A 0.025(3) 0.030(3) 0.043(4) -0.013(3) -0.005(2) -0.002(2)
C44A 0.030(3) 0.027(3) 0.047(4) -0.014(3) 0.012(3) -0.008(2)
C45A 0.038(3) 0.025(3) 0.027(3) -0.008(3) 0.008(2) -0.005(2)
C46A 0.029(3) 0.017(3) 0.024(3) -0.005(2) -0.002(2) 0.001(2)
C51A 0.021(2) 0.020(3) 0.021(3) -0.003(2) -0.001(2) -0.0037(19)
C52A 0.033(3) 0.028(3) 0.020(3) -0.007(2) -0.005(2) 0.000(2)
C53A 0.031(3) 0.033(3) 0.037(4) -0.012(3) -0.011(3) 0.000(2)
C54A 0.040(3) 0.030(3) 0.026(3) 0.001(3) -0.014(2) -0.005(2)
C55A 0.053(4) 0.037(3) 0.022(3) -0.010(3) -0.006(3) -0.008(3)
C56A 0.042(3) 0.032(3) 0.027(3) -0.017(3) -0.007(2) 0.001(2)
C61A 0.028(3) 0.025(3) 0.015(3) -0.009(2) -0.004(2) 0.004(2)
C62A 0.030(3) 0.031(3) 0.024(3) -0.013(3) -0.001(2) -0.001(2)
C63A 0.025(3) 0.036(3) 0.027(3) -0.009(3) -0.002(2) 0.004(2)
C64A 0.031(3) 0.046(4) 0.032(3) -0.019(3) 0.000(2) 0.015(3)
C65A 0.046(4) 0.042(4) 0.034(3) -0.026(3) -0.009(3) 0.014(3)
C66A 0.032(3) 0.037(3) 0.026(3) -0.016(3) -0.005(2) -0.001(2)
C71A 0.027(3) 0.026(3) 0.020(3) -0.012(2) -0.004(2) -0.003(2)
C72A 0.027(3) 0.022(3) 0.029(3) -0.010(2) -0.010(2) 0.003(2)
C73A 0.039(3) 0.024(3) 0.029(3) -0.007(3) -0.006(2) -0.003(2)
C74A 0.031(3) 0.033(3) 0.033(3) -0.016(3) 0.000(2) -0.011(2)
C75A 0.026(3) 0.035(3) 0.038(3) -0.015(3) -0.006(2) -0.002(2)
C76A 0.023(3) 0.032(3) 0.025(3) -0.012(3) -0.008(2) 0.004(2)
Ir1B 0.01912(11) 0.01500(11) 0.01705(12) -0.00635(9) -0.00244(8) -0.00038(7)
K1B 0.0223(5) 0.0192(5) 0.0265(6) -0.0087(5) -0.0056(4) -0.0005(4)
P1B 0.0169(6) 0.0167(6) 0.0174(7) -0.0064(6) -0.0025(5) 0.0016(5)
P2B 0.0204(6) 0.0180(6) 0.0186(7) -0.0076(6) -0.0048(5) 0.0005(5)
O1B 0.032(2) 0.027(2) 0.050(3) -0.020(2) -0.0181(18) 0.0082(16)
C1B 0.037(3) 0.028(3) 0.065(5) -0.020(3) -0.030(3) 0.011(2)
O2B 0.029(2) 0.030(2) 0.042(2) -0.0147(19) -0.0149(17) 0.0027(15)
C2B 0.037(3) 0.019(3) 0.054(4) -0.012(3) -0.026(3) 0.005(2)
O3B 0.0285(19) 0.0231(19) 0.024(2) -0.0030(17) -0.0029(15) -0.0007(14)
C3B 0.031(3) 0.039(3) 0.025(3) -0.009(3) -0.010(2) 0.001(2)
O4B 0.0287(19) 0.0198(18) 0.026(2) -0.0077(16) -0.0048(15) 0.0012(14)
C4B 0.035(3) 0.034(3) 0.020(3) 0.002(3) -0.002(2) -0.005(2)
O5B 0.0255(18) 0.031(2) 0.027(2) -0.0063(17) -0.0061(15) 0.0011(15)
C5B 0.023(3) 0.037(3) 0.029(3) -0.015(3) 0.004(2) -0.005(2)
O6B 0.0213(18) 0.039(2) 0.033(2) -0.0133(19) -0.0025(16) 0.0016(15)
C6B 0.026(3) 0.027(3) 0.035(3) -0.016(3) -0.003(2) 0.001(2)
C7B 0.030(3) 0.026(3) 0.029(3) -0.001(3) -0.004(2) 0.001(2)
C8B 0.024(3) 0.044(4) 0.032(3) -0.012(3) -0.010(2) 0.010(2)
C9B 0.031(3) 0.045(4) 0.031(3) -0.016(3) -0.007(2) 0.000(2)
C10B 0.036(3) 0.050(4) 0.026(3) -0.014(3) -0.002(2) -0.003(3)
C11B 0.025(3) 0.050(4) 0.041(4) -0.023(3) 0.004(2) 0.004(2)
C12B 0.027(3) 0.047(4) 0.056(4) -0.034(3) -0.010(3) 0.010(3)
C21B 0.014(2) 0.022(3) 0.019(3) -0.009(2) -0.0035(18) 0.0001(18)
C22B 0.020(2) 0.027(3) 0.025(3) -0.012(2) -0.005(2) 0.004(2)
C23B 0.024(3) 0.028(3) 0.025(3) -0.013(2) 0.001(2) 0.006(2)
C24B 0.030(3) 0.027(3) 0.032(3) -0.017(3) -0.006(2) 0.005(2)
C25B 0.032(3) 0.020(3) 0.035(3) -0.012(3) -0.008(2) 0.006(2)
C26B 0.019(2) 0.022(3) 0.028(3) -0.008(2) -0.006(2) 0.0013(19)
C31B 0.024(2) 0.020(3) 0.020(3) -0.010(2) -0.005(2) -0.0023(19)
C32B 0.026(3) 0.027(3) 0.026(3) -0.014(2) -0.008(2) 0.003(2)
C33B 0.030(3) 0.031(3) 0.037(3) -0.014(3) -0.016(2) 0.002(2)
C34B 0.040(3) 0.028(3) 0.025(3) -0.010(3) -0.006(2) -0.012(2)
C35B 0.039(3) 0.023(3) 0.025(3) -0.012(3) 0.000(2) -0.011(2)
C36B 0.027(3) 0.022(3) 0.024(3) -0.008(2) -0.001(2) -0.005(2)
C41B 0.015(2) 0.017(2) 0.023(3) -0.009(2) 0.0011(19) 0.0026(17)
C42B 0.021(2) 0.020(3) 0.027(3) -0.006(2) -0.001(2) 0.0015(19)
C43B 0.017(2) 0.025(3) 0.044(4) -0.008(3) 0.000(2) -0.002(2)
C44B 0.031(3) 0.020(3) 0.039(4) -0.009(3) 0.011(2) 0.000(2)
C45B 0.036(3) 0.016(3) 0.021(3) -0.002(2) 0.006(2) -0.004(2)
C46B 0.031(3) 0.019(3) 0.018(3) -0.007(2) 0.000(2) -0.001(2)
C51B 0.022(2) 0.013(2) 0.024(3) -0.004(2) -0.003(2) -0.0018(18)
C52B 0.025(3) 0.024(3) 0.026(3) -0.009(2) -0.005(2) -0.005(2)
C53B 0.029(3) 0.024(3) 0.033(3) -0.011(3) -0.007(2) 0.002(2)
C54B 0.032(3) 0.026(3) 0.029(3) 0.000(3) -0.013(2) -0.002(2)
C55B 0.048(3) 0.036(3) 0.019(3) -0.007(3) -0.008(2) -0.003(3)
C56B 0.041(3) 0.028(3) 0.029(3) -0.013(3) -0.010(2) 0.000(2)
C61B 0.025(3) 0.025(3) 0.025(3) -0.014(2) -0.009(2) 0.008(2)
C62B 0.024(3) 0.029(3) 0.022(3) -0.011(2) -0.001(2) -0.001(2)
C63B 0.024(3) 0.041(3) 0.027(3) -0.015(3) 0.001(2) 0.001(2)
C64B 0.026(3) 0.037(3) 0.031(3) -0.016(3) -0.008(2) 0.014(2)
C65B 0.035(3) 0.033(3) 0.033(3) -0.019(3) -0.010(2) 0.012(2)
C66B 0.027(3) 0.031(3) 0.029(3) -0.017(3) -0.006(2) -0.001(2)
C71B 0.021(2) 0.022(3) 0.022(3) -0.011(2) 0.000(2) -0.0024(19)
C72B 0.038(3) 0.014(3) 0.027(3) -0.003(2) -0.015(2) -0.003(2)
C73B 0.038(3) 0.015(3) 0.031(3) -0.004(2) -0.011(2) -0.005(2)
C74B 0.030(3) 0.030(3) 0.038(4) -0.012(3) 0.002(2) -0.004(2)
C75B 0.018(3) 0.033(3) 0.045(4) -0.011(3) -0.007(2) 0.000(2)
C76B 0.026(3) 0.022(3) 0.028(3) -0.007(2) -0.008(2) 0.006(2)

loop_
_atom_type_symbol
_atom_type_description
_atom_type_scat_dispersion_real
_atom_type_scat_dispersion_imag
_atom_type_scat_source
C C 0.0033 0.0016 'International Tables Vol C Tables 4.2.6.8 and 6.1.1.4'
H H 0.0000 0.0000 'International Tables Vol C Tables 4.2.6.8 and 6.1.1.4'
O O 0.0106 0.0060 'International Tables Vol C Tables 4.2.6.8 and 6.1.1.4'
P P 0.1023 0.0942 'International Tables Vol C Tables 4.2.6.8 and 6.1.1.4'
K K 0.2009 0.2494 'International Tables Vol C Tables 4.2.6.8 and 6.1.1.4'
Ir Ir -1.4442 7.9887 'International Tables Vol C Tables 4.2.6.8 and 6.1.1.4'
H H 0.0000 0.0000 'International Tables Vol C Tables 4.2.6.8 and 6.1.1.4'

loop_
_geom_angle_atom_site_label_1
_geom_angle_atom_site_label_2
_geom_angle_atom_site_label_3
_geom_angle
_geom_angle_site_symmetry_1
_geom_angle_site_symmetry_3
_geom_angle_publ_flag
H4 Ir1A H1 175(2) . . ?
H4 Ir1A H2 85(2) . . ?
H1 Ir1A H2 91(2) . . ?
H4 Ir1A H3 95(2) . . ?
H1 Ir1A H3 82(2) . . ?
H2 Ir1A H3 87(2) . . ?
H4 Ir1A P1A 85.9(16) . . ?
H1 Ir1A P1A 97.0(16) . . ?
H2 Ir1A P1A 85.3(15) . . ?
H3 Ir1A P1A 172.2(15) . . ?
H4 Ir1A P2A 97.8(16) . . ?
H1 Ir1A P2A 85.9(16) . . ?
H2 Ir1A P2A 170.5(15) . . ?
H3 Ir1A P2A 83.7(15) . . ?
P1A Ir1A P2A 103.89(5) . . ?
H4 Ir1A K1A 53.5(16) . . ?
H1 Ir1A K1A 121.1(16) . . ?
H2 Ir1A K1A 51.9(15) . . ?
H3 Ir1A K1A 56.7(14) . . ?
P1A Ir1A K1A 118.71(4) . . ?
P2A Ir1A K1A 123.21(4) . . ?
H2 K1A H4 43.8(12) . . ?
H2 K1A O6A 116.4(9) . . ?
H4 K1A O6A 73.3(9) . . ?
H2 K1A O2A 85.6(9) . . ?
H4 K1A O2A 99.1(9) . . ?
O6A K1A O2A 118.38(10) . . ?
H2 K1A O4A 95.0(8) . . ?
H4 K1A O4A 123.6(8) . . ?
O6A K1A O4A 117.08(11) . . ?
O2A K1A O4A 116.99(10) . . ?
H2 K1A O1A 106.0(8) . . ?
H4 K1A O1A 77.5(8) . . ?
O6A K1A O1A 59.05(10) . . ?
O2A K1A O1A 59.63(10) . . ?
O4A K1A O1A 157.97(11) . . ?
H2 K1A O3A 93.6(9) . . ?
H4 K1A O3A 135.8(9) . . ?
O6A K1A O3A 149.99(11) . . ?
O2A K1A O3A 58.86(9) . . ?
O4A K1A O3A 58.22(10) . . ?
O1A K1A O3A 112.89(10) . . ?
H2 K1A H3 46.4(12) . . ?
H4 K1A H3 49.1(11) . . ?
O6A K1A H3 89.0(8) . . ?
O2A K1A H3 132.0(8) . . ?
O4A K1A H3 74.9(8) . . ?
O1A K1A H3 124.7(8) . . ?
O3A K1A H3 115.2(8) . . ?
H2 K1A O5A 120.4(9) . . ?
H4 K1A O5A 104.3(9) . . ?
O6A K1A O5A 58.17(10) . . ?
O2A K1A O5A 153.28(11) . . ?
O4A K1A O5A 58.92(10) . . ?
O1A K1A O5A 113.10(11) . . ?
O3A K1A O5A 109.49(10) . . ?
H3 K1A O5A 74.2(8) . . ?
H2 K1A Ir1A 26.2(9) . . ?
H4 K1A Ir1A 25.9(8) . . ?
O6A K1A Ir1A 91.94(8) . . ?
O2A K1A Ir1A 106.27(8) . . ?
O4A K1A Ir1A 99.32(8) . . ?
O1A K1A Ir1A 102.44(7) . . ?
O3A K1A Ir1A 117.90(7) . . ?
H3 K1A Ir1A 29.2(8) . . ?
O5A K1A Ir1A 100.40(8) . . ?
H2 K1A C1A 88.6(8) . . ?
H4 K1A C1A 72.4(8) . . ?
O6A K1A C1A 79.35(12) . . ?
O2A K1A C1A 42.29(11) . . ?
O4A K1A C1A 158.73(12) . . ?
O1A K1A C1A 22.53(11) . . ?
O3A K1A C1A 100.68(11) . . ?
H3 K1A C1A 121.0(8) . . ?
O5A K1A C1A 135.50(12) . . ?
Ir1A K1A C1A 93.14(10) . . ?
C41A P1A C21A 102.2(2) . . ?
C41A P1A C31A 99.7(2) . . ?
C21A P1A C31A 99.7(2) . . ?
C41A P1A Ir1A 119.35(16) . . ?
C21A P1A Ir1A 117.94(15) . . ?
C31A P1A Ir1A 114.68(16) . . ?
C71A P2A C51A 100.4(2) . . ?
C71A P2A C61A 101.7(2) . . ?
C51A P2A C61A 99.4(2) . . ?
C71A P2A Ir1A 115.71(16) . . ?
C51A P2A Ir1A 115.35(17) . . ?
C61A P2A Ir1A 121.05(16) . . ?
C1A O1A C12A 111.5(4) . . ?
C1A O1A K1A 107.4(3) . . ?
C12A O1A K1A 111.2(3) . . ?
O1A C1A C2A 107.6(4) . . ?
O1A C1A K1A 50.1(2) . . ?
C2A C1A K1A 84.4(3) . . ?
C3A O2A C2A 112.0(4) . . ?
C3A O2A K1A 116.6(3) . . ?
C2A O2A K1A 116.9(3) . . ?
O2A C2A C1A 109.2(4) . . ?
C4A O3A C5A 110.9(4) . . ?
C4A O3A K1A 114.0(3) . . ?
C5A O3A K1A 111.3(3) . . ?
O2A C3A C4A 108.2(4) . . ?
C7A O4A C6A 111.6(4) . . ?
C7A O4A K1A 118.8(3) . . ?
C6A O4A K1A 120.2(3) . . ?
O3A C4A C3A 108.2(4) . . ?
C9A O5A C8A 110.7(4) . . ?
C9A O5A K1A 108.9(3) . . ?
C8A O5A K1A 106.2(3) . . ?
O3A C5A C6A 108.1(4) . . ?
C11A O6A C10A 113.1(4) . . ?
C11A O6A K1A 118.2(3) . . ?
C10A O6A K1A 120.5(3) . . ?
O4A C6A C5A 109.0(4) . . ?
O4A C7A C8A 109.3(4) . . ?
O5A C8A C7A 108.1(5) . . ?
O5A C9A C10A 109.8(5) . . ?
O6A C10A C9A 108.2(5) . . ?
O6A C11A C12A 109.1(4) . . ?
O1A C12A C11A 107.1(4) . . ?
C22A C21A C26A 118.0(4) . . ?
C22A C21A P1A 117.3(4) . . ?
C26A C21A P1A 124.7(4) . . ?
C23A C22A C21A 121.6(5) . . ?
C24A C23A C22A 120.6(5) . . ?
C23A C24A C25A 118.5(5) . . ?
C26A C25A C24A 120.2(5) . . ?
C25A C26A C21A 121.2(5) . . ?
C32A C31A C36A 118.3(5) . . ?
C32A C31A P1A 124.1(4) . . ?
C36A C31A P1A 117.6(4) . . ?
C31A C32A C33A 120.7(5) . . ?
C34A C33A C32A 120.4(5) . . ?
C33A C34A C35A 119.7(5) . . ?
C34A C35A C36A 120.0(5) . . ?
C35A C36A C31A 120.9(5) . . ?
C46A C41A C42A 117.8(4) . . ?
C46A C41A P1A 123.8(4) . . ?
C42A C41A P1A 118.5(4) . . ?
C41A C42A C43A 121.0(5) . . ?
C44A C43A C42A 120.1(5) . . ?
C45A C44A C43A 119.3(5) . . ?
C44A C45A C46A 120.6(5) . . ?
C45A C46A C41A 121.3(5) . . ?
C56A C51A C52A 117.9(5) . . ?
C56A C51A P2A 123.2(4) . . ?
C52A C51A P2A 118.8(4) . . ?
C53A C52A C51A 120.7(5) . . ?
C54A C53A C52A 120.6(5) . . ?
C53A C54A C55A 119.9(5) . . ?
C54A C55A C56A 119.5(5) . . ?
C51A C56A C55A 121.3(5) . . ?
C66A C61A C62A 118.5(5) . . ?
C66A C61A P2A 124.7(4) . . ?
C62A C61A P2A 116.8(4) . . ?
C61A C62A C63A 120.2(5) . . ?
C64A C63A C62A 120.6(5) . . ?
C63A C64A C65A 119.6(5) . . ?
C64A C65A C66A 120.0(5) . . ?
C61A C66A C65A 121.2(5) . . ?
C72A C71A C76A 118.1(5) . . ?
C72A C71A P2A 120.0(4) . . ?
C76A C71A P2A 121.3(4) . . ?
C73A C72A C71A 120.7(5) . . ?
C74A C73A C72A 120.6(5) . . ?
C75A C74A C73A 119.5(5) . . ?
C74A C75A C76A 120.8(5) . . ?
C75A C76A C71A 120.4(5) . . ?
H8 Ir1B H5 173(2) . . ?
H8 Ir1B H7 88(2) . . ?
H5 Ir1B H7 86(2) . . ?
H8 Ir1B H6 90(2) . . ?
H5 Ir1B H6 85(2) . . ?
H7 Ir1B H6 83(2) . . ?
H8 Ir1B P1B 85.6(16) . . ?
H5 Ir1B P1B 98.2(16) . . ?
H7 Ir1B P1B 85.7(15) . . ?
H6 Ir1B P1B 168.5(13) . . ?
H8 Ir1B P2B 97.6(17) . . ?
H5 Ir1B P2B 87.3(16) . . ?
H7 Ir1B P2B 168.9(14) . . ?
H6 Ir1B P2B 86.9(14) . . ?
P1B Ir1B P2B 104.35(4) . . ?
H8 Ir1B K1B 52.8(17) . . ?
H5 Ir1B K1B 120.2(16) . . ?
H7 Ir1B K1B 52.0(15) . . ?
H6 Ir1B K1B 53.6(13) . . ?
P1B Ir1B K1B 116.05(4) . . ?
P2B Ir1B K1B 124.78(4) . . ?
H7 K1B H6 48.8(12) . . ?
H7 K1B O4B 90.4(9) . . ?
H6 K1B O4B 90.5(8) . . ?
H7 K1B H8 45.2(12) . . ?
H6 K1B H8 49.8(12) . . ?
O4B K1B H8 132.4(8) . . ?
H7 K1B O2B 95.2(8) . . ?
H6 K1B O2B 137.6(8) . . ?
O4B K1B O2B 114.76(11) . . ?
H8 K1B O2B 89.9(8) . . ?
H7 K1B O6B 119.0(9) . . ?
H6 K1B O6B 75.5(9) . . ?
O4B K1B O6B 116.13(10) . . ?
H8 K1B O6B 82.3(9) . . ?
O2B K1B O6B 116.78(11) . . ?
H7 K1B O1B 121.2(9) . . ?
H6 K1B O1B 116.0(9) . . ?
O4B K1B O1B 147.28(11) . . ?
H8 K1B O1B 80.3(8) . . ?
O2B K1B O1B 58.46(11) . . ?
O6B K1B O1B 58.37(10) . . ?
H7 K1B O5B 112.0(8) . . ?
H6 K1B O5B 70.9(8) . . ?
O4B K1B O5B 58.23(10) . . ?
H8 K1B O5B 115.6(9) . . ?
O2B K1B O5B 151.25(11) . . ?
O6B K1B O5B 58.29(10) . . ?
O1B K1B O5B 110.60(11) . . ?
H7 K1B O3B 93.7(9) . . ?
H6 K1B O3B 132.4(9) . . ?
O4B K1B O3B 56.98(9) . . ?
H8 K1B O3B 127.5(9) . . ?
O2B K1B O3B 57.80(10) . . ?
O6B K1B O3B 147.22(10) . . ?
O1B K1B O3B 108.31(10) . . ?
O5B K1B O3B 109.29(10) . . ?
H7 K1B Ir1B 27.4(9) . . ?
H6 K1B Ir1B 31.9(8) . . ?
O4B K1B Ir1B 107.76(7) . . ?
H8 K1B Ir1B 24.7(8) . . ?
O2B K1B Ir1B 105.72(8) . . ?
O6B K1B Ir1B 91.98(8) . . ?
O1B K1B Ir1B 104.73(8) . . ?
O5B K1B Ir1B 102.82(8) . . ?
O3B K1B Ir1B 120.80(7) . . ?
H7 K1B C1B 101.9(8) . . ?
H6 K1B C1B 114.8(8) . . ?
O4B K1B C1B 154.02(12) . . ?
H8 K1B C1B 68.5(8) . . ?
O2B K1B C1B 42.04(13) . . ?
O6B K1B C1B 77.87(12) . . ?
O1B K1B C1B 23.26(12) . . ?
O5B K1B C1B 133.49(13) . . ?
O3B K1B C1B 99.00(12) . . ?
Ir1B K1B C1B 92.71(9) . . ?
C21B P1B C31B 100.3(2) . . ?
C21B P1B C41B 102.3(2) . . ?
C31B P1B C41B 100.1(2) . . ?
C21B P1B Ir1B 118.38(15) . . ?
C31B P1B Ir1B 113.19(16) . . ?
C41B P1B Ir1B 119.42(15) . . ?
C71B P2B C51B 100.7(2) . . ?
C71B P2B C61B 101.2(2) . . ?
C51B P2B C61B 99.6(2) . . ?
C71B P2B Ir1B 117.18(16) . . ?
C51B P2B Ir1B 115.07(16) . . ?
C61B P2B Ir1B 119.82(16) . . ?
C1B O1B C12B 110.9(4) . . ?
C1B O1B K1B 103.3(3) . . ?
C12B O1B K1B 111.8(3) . . ?
O1B C1B C2B 107.8(4) . . ?
O1B C1B K1B 53.5(2) . . ?
C2B C1B K1B 85.4(3) . . ?
C2B O2B C3B 111.3(4) . . ?
C2B O2B K1B 119.4(3) . . ?
C3B O2B K1B 122.2(3) . . ?
O2B C2B C1B 109.4(4) . . ?
C4B O3B C5B 111.0(4) . . ?
C4B O3B K1B 109.2(3) . . ?
C5B O3B K1B 105.2(3) . . ?
O2B C3B C4B 109.2(4) . . ?
C7B O4B C6B 111.4(4) . . ?
C7B O4B K1B 121.8(3) . . ?
C6B O4B K1B 124.0(3) . . ?
O3B C4B C3B 109.7(4) . . ?
C8B O5B C9B 111.5(4) . . ?
C8B O5B K1B 107.7(3) . . ?
C9B O5B K1B 105.9(3) . . ?
O3B C5B C6B 110.1(4) . . ?
C10B O6B C11B 112.8(4) . . ?
C10B O6B K1B 118.8(3) . . ?
C11B O6B K1B 118.7(3) . . ?
O4B C6B C5B 107.9(4) . . ?
O4B C7B C8B 108.8(4) . . ?
O5B C8B C7B 109.6(4) . . ?
O5B C9B C10B 108.5(4) . . ?
O6B C10B C9B 108.7(4) . . ?
O6B C11B C12B 108.7(4) . . ?
O1B C12B C11B 109.3(5) . . ?
C22B C21B C26B 117.8(4) . . ?
C22B C21B P1B 117.3(4) . . ?
C26B C21B P1B 125.0(3) . . ?
C23B C22B C21B 121.4(5) . . ?
C24B C23B C22B 121.0(5) . . ?
C23B C24B C25B 118.8(5) . . ?
C26B C25B C24B 120.1(5) . . ?
C25B C26B C21B 120.9(5) . . ?
C36B C31B C32B 119.0(4) . . ?
C36B C31B P1B 119.1(4) . . ?
C32B C31B P1B 121.9(4) . . ?
C33B C32B C31B 119.3(5) . . ?
C34B C33B C32B 121.2(5) . . ?
C35B C34B C33B 119.5(5) . . ?
C34B C35B C36B 120.3(5) . . ?
C31B C36B C35B 120.7(5) . . ?
C42B C41B C46B 118.8(4) . . ?
C42B C41B P1B 118.4(4) . . ?
C46B C41B P1B 122.8(4) . . ?
C41B C42B C43B 120.5(5) . . ?
C44B C43B C42B 119.6(5) . . ?
C43B C44B C45B 120.5(5) . . ?
C44B C45B C46B 119.5(5) . . ?
C45B C46B C41B 121.1(5) . . ?
C52B C51B C56B 118.0(5) . . ?
C52B C51B P2B 119.0(4) . . ?
C56B C51B P2B 123.0(4) . . ?
C51B C52B C53B 120.2(5) . . ?
C54B C53B C52B 121.8(5) . . ?
C53B C54B C55B 118.6(5) . . ?
C56B C55B C54B 119.9(5) . . ?
C55B C56B C51B 121.5(5) . . ?
C62B C61B C66B 118.2(5) . . ?
C62B C61B P2B 116.1(4) . . ?
C66B C61B P2B 125.6(4) . . ?
C63B C62B C61B 120.2(5) . . ?
C64B C63B C62B 120.5(5) . . ?
C65B C64B C63B 119.7(5) . . ?
C64B C65B C66B 120.2(5) . . ?
C65B C66B C61B 121.1(5) . . ?
C76B C71B C72B 117.7(5) . . ?
C76B C71B P2B 123.6(4) . . ?
C72B C71B P2B 118.4(4) . . ?
C73B C72B C71B 120.9(4) . . ?
C74B C73B C72B 120.8(5) . . ?
C73B C74B C75B 118.8(5) . . ?
C76B C75B C74B 120.3(5) . . ?
C75B C76B C71B 121.4(5) . . ?
Ir1A H2 K1A 101.9(19) . . ?
Ir1A H3 K1A 94.1(17) . . ?
Ir1A H4 K1A 100.6(19) . . ?
Ir1B H6 K1B 94.4(16) . . ?
Ir1B H7 K1B 100.6(19) . . ?
Ir1B H8 K1B 102(2) . . ?

loop_
_geom_bond_atom_site_label_1
_geom_bond_atom_site_label_2
_geom_bond_distance
_geom_bond_site_symmetry_2
_geom_bond_publ_flag
Ir1A H4 1.53(4) . ?
Ir1A H1 1.53(4) . ?
Ir1A H2 1.55(4) . ?
Ir1A H3 1.68(4) . ?
Ir1A P1A 2.2590(12) . ?
Ir1A P2A 2.2653(13) . ?
Ir1A K1A 3.4346(11) . ?
K1A H2 2.76(4) . ?
K1A H4 2.81(4) . ?
K1A O6A 2.822(4) . ?
K1A O2A 2.834(4) . ?
K1A O4A 2.841(3) . ?
K1A O1A 2.841(3) . ?
K1A O3A 2.873(4) . ?
K1A H3 2.88(4) . ?
K1A O5A 2.935(4) . ?
K1A C1A 3.535(5) . ?
P1A C41A 1.844(5) . ?
P1A C21A 1.847(4) . ?
P1A C31A 1.851(5) . ?
P2A C71A 1.842(5) . ?
P2A C51A 1.852(5) . ?
P2A C61A 1.859(5) . ?
O1A C1A 1.419(6) . ?
O1A C12A 1.424(6) . ?
C1A C2A 1.502(8) . ?
O2A C3A 1.412(6) . ?
O2A C2A 1.428(5) . ?
O3A C4A 1.418(6) . ?
O3A C5A 1.431(5) . ?
C3A C4A 1.503(6) . ?
O4A C7A 1.418(6) . ?
O4A C6A 1.418(6) . ?
O5A C9A 1.409(6) . ?
O5A C8A 1.435(6) . ?
C5A C6A 1.504(7) . ?
O6A C11A 1.415(6) . ?
O6A C10A 1.417(6) . ?
C7A C8A 1.502(8) . ?
C9A C10A 1.486(8) . ?
C11A C12A 1.505(8) . ?
C21A C22A 1.387(6) . ?
C21A C26A 1.391(7) . ?
C22A C23A 1.385(7) . ?
C23A C24A 1.382(7) . ?
C24A C25A 1.408(7) . ?
C25A C26A 1.386(6) . ?
C31A C32A 1.382(7) . ?
C31A C36A 1.393(7) . ?
C32A C33A 1.396(7) . ?
C33A C34A 1.371(8) . ?
C34A C35A 1.381(7) . ?
C35A C36A 1.389(7) . ?
C41A C46A 1.390(7) . ?
C41A C42A 1.394(7) . ?
C42A C43A 1.395(7) . ?
C43A C44A 1.387(8) . ?
C44A C45A 1.375(8) . ?
C45A C46A 1.386(7) . ?
C51A C56A 1.382(7) . ?
C51A C52A 1.390(7) . ?
C52A C53A 1.389(7) . ?
C53A C54A 1.357(8) . ?
C54A C55A 1.385(8) . ?
C55A C56A 1.388(7) . ?
C61A C66A 1.387(7) . ?
C61A C62A 1.389(7) . ?
C62A C63A 1.397(7) . ?
C63A C64A 1.376(8) . ?
C64A C65A 1.380(8) . ?
C65A C66A 1.388(7) . ?
C71A C72A 1.396(7) . ?
C71A C76A 1.396(6) . ?
C72A C73A 1.390(7) . ?
C73A C74A 1.375(7) . ?
C74A C75A 1.373(7) . ?
C75A C76A 1.394(7) . ?
Ir1B H8 1.47(4) . ?
Ir1B H5 1.53(4) . ?
Ir1B H7 1.61(4) . ?
Ir1B H6 1.83(4) . ?
Ir1B P1B 2.2601(12) . ?
Ir1B P2B 2.2726(13) . ?
Ir1B K1B 3.4410(10) . ?
K1B H7 2.76(4) . ?
K1B H6 2.78(4) . ?
K1B O4B 2.802(3) . ?
K1B H8 2.81(4) . ?
K1B O2B 2.813(4) . ?
K1B O6B 2.864(4) . ?
K1B O1B 2.908(4) . ?
K1B O5B 2.918(3) . ?
K1B O3B 3.003(4) . ?
K1B C1B 3.522(5) . ?
P1B C21B 1.850(5) . ?
P1B C31B 1.856(5) . ?
P1B C41B 1.858(5) . ?
P2B C71B 1.843(5) . ?
P2B C51B 1.847(5) . ?
P2B C61B 1.848(5) . ?
O1B C1B 1.429(6) . ?
O1B C12B 1.434(6) . ?
C1B C2B 1.491(8) . ?
O2B C2B 1.408(6) . ?
O2B C3B 1.413(6) . ?
O3B C4B 1.410(6) . ?
O3B C5B 1.427(6) . ?
C3B C4B 1.509(7) . ?
O4B C7B 1.419(6) . ?
O4B C6B 1.438(6) . ?
O5B C8B 1.421(6) . ?
O5B C9B 1.423(6) . ?
C5B C6B 1.479(7) . ?
O6B C10B 1.418(6) . ?
O6B C11B 1.419(6) . ?
C7B C8B 1.495(8) . ?
C9B C10B 1.493(7) . ?
C11B C12B 1.485(8) . ?
C21B C22B 1.386(6) . ?
C21B C26B 1.396(6) . ?
C22B C23B 1.384(6) . ?
C23B C24B 1.370(7) . ?
C24B C25B 1.398(7) . ?
C25B C26B 1.394(6) . ?
C31B C36B 1.386(7) . ?
C31B C32B 1.410(6) . ?
C32B C33B 1.394(7) . ?
C33B C34B 1.380(7) . ?
C34B C35B 1.379(7) . ?
C35B C36B 1.397(7) . ?
C41B C42B 1.389(6) . ?
C41B C46B 1.390(6) . ?
C42B C43B 1.402(6) . ?
C43B C44B 1.383(8) . ?
C44B C45B 1.384(7) . ?
C45B C46B 1.389(7) . ?
C51B C52B 1.382(6) . ?
C51B C56B 1.395(7) . ?
C52B C53B 1.392(7) . ?
C53B C54B 1.368(7) . ?
C54B C55B 1.394(7) . ?
C55B C56B 1.385(7) . ?
C61B C62B 1.394(7) . ?
C61B C66B 1.398(7) . ?
C62B C63B 1.390(7) . ?
C63B C64B 1.387(8) . ?
C64B C65B 1.375(8) . ?
C65B C66B 1.383(7) . ?
C71B C76B 1.383(6) . ?
C71B C72B 1.393(6) . ?
C72B C73B 1.390(7) . ?
C73B C74B 1.368(7) . ?
C74B C75B 1.396(7) . ?
C75B C76B 1.381(7) . ?
